data_7015320
loop_
_publ_author_name
'Tandon, Santokh S.'
'Dul, Marie-Claire'
'Lee, John L.'
'Dawe, Louise N.'
'Anwar, Muhammad U.'
'Thompson, Laurence K.'

_publ_section_title
;
 Complexes of ditopic carbo- and thio-carbohydrazone
 ligands--mononuclear, 1D chain, dinuclear and tetranuclear examples.
;
_journal_issue 14
_journal_name_full 'Dalton transactions (Cambridge, England : 2003)'
_journal_page_first 3466
_journal_page_last 3475
_journal_paper_doi 10.1039/c0dt01487g
_journal_volume 40
_journal_year 2011
_chemical_formula_moiety 'C28 H28 N16 Ni4 O16 S4, 2(H12 Ni O6), 4.5(H2 O)'
_chemical_formula_sum 'C28 H61 N16 Ni6 O32.5 S4'
_chemical_formula_weight 1622.32
_chemical_name_systematic
;
?
;
_space_group_IT_number 137
_symmetry_cell_setting tetragonal
_symmetry_Int_Tables_number 137
_symmetry_space_group_name_Hall '-P 4ac 2a'
_symmetry_space_group_name_H-M 'P 42/n m c :2'
_atom_sites_solution_hydrogens geom
_atom_sites_solution_primary direct
_atom_sites_solution_secondary difmap
_audit_creation_method SHELXL-97
_cell_angle_alpha 90.00
_cell_angle_beta 90.00
_cell_angle_gamma 90.00
_cell_formula_units_Z 2
_cell_length_a 15.808(3)
_cell_length_b 15.808(3)
_cell_length_c 11.932(2)
_cell_measurement_reflns_used 12467
_cell_measurement_temperature 153(2)
_cell_measurement_theta_max 30.6157
_cell_measurement_theta_min 2.4968
_cell_volume 2981.7(9)
_computing_cell_refinement 'CrystalClear (Rigaku/MSC Inc., 2005)'
_computing_data_collection 'CrystalClear (Rigaku/MSC Inc., 2005)'
_computing_data_reduction 'CrystalClear (Rigaku/MSC Inc., 2005)'
_computing_molecular_graphics 'CrystalStructure3.7.0(Rigaku/MSC Inc.,2005)'
_computing_publication_material 'CrystalStructure3.7.0(Rigaku/MSC Inc.,2005)'
_computing_structure_refinement 'SHELXL-97 (Acta Cryst. 2008. A64, 112-122)'
_computing_structure_solution 'SIR92 (J. Appl. Cryst., 1994, 27, 435)'
_diffrn_ambient_temperature 153(2)
_diffrn_detector_area_resol_mean 14.63
_diffrn_measured_fraction_theta_full 0.997
_diffrn_measured_fraction_theta_max 0.997
_diffrn_measurement_device_type 'Rigaku Saturn'
_diffrn_measurement_method \w
_diffrn_radiation_monochromator 'graphite - Rigaku SHINE'
_diffrn_radiation_source 'fine-focus sealed tube'
_diffrn_radiation_type MoK\a
_diffrn_radiation_wavelength 0.71075
_diffrn_reflns_av_R_equivalents 0.0280
_diffrn_reflns_av_sigmaI/netI 0.0074
_diffrn_reflns_limit_h_max 19
_diffrn_reflns_limit_h_min -19
_diffrn_reflns_limit_k_max 19
_diffrn_reflns_limit_k_min -19
_diffrn_reflns_limit_l_max 14
_diffrn_reflns_limit_l_min -14
_diffrn_reflns_number 42940
_diffrn_reflns_theta_full 26.49
_diffrn_reflns_theta_max 26.49
_diffrn_reflns_theta_min 3.09
_exptl_absorpt_coefficient_mu 2.098
_exptl_absorpt_correction_T_max 0.8558
_exptl_absorpt_correction_T_min 0.7311
_exptl_absorpt_correction_type numerical
_exptl_absorpt_process_details '(T. Higashi, 2000)'
_exptl_crystal_colour Red
_exptl_crystal_density_diffrn 1.807
_exptl_crystal_density_method 'not measured'
_exptl_crystal_description Prism
_exptl_crystal_F_000 1666
_exptl_crystal_size_max 0.19
_exptl_crystal_size_mid 0.17
_exptl_crystal_size_min 0.11
_refine_diff_density_max 1.315
_refine_diff_density_min -0.973
_refine_diff_density_rms 0.115
_refine_ls_extinction_method none
_refine_ls_goodness_of_fit_ref 1.166
_refine_ls_hydrogen_treatment constr
_refine_ls_matrix_type full
_refine_ls_number_parameters 112
_refine_ls_number_reflns 1658
_refine_ls_number_restraints 0
_refine_ls_restrained_S_all 1.166
_refine_ls_R_factor_all 0.0417
_refine_ls_R_factor_gt 0.0417
_refine_ls_shift/su_max 0.001
_refine_ls_shift/su_mean 0.000
_refine_ls_structure_factor_coef Fsqd
_refine_ls_weighting_details 'calc w=1/[\s^2^(Fo^2^)+(0.0654P)^2^+5.8217P] where P=(Fo^2^+2Fc^2^)/3'
_refine_ls_weighting_scheme calc
_refine_ls_wR_factor_gt 0.1175
_refine_ls_wR_factor_ref 0.1175
_reflns_number_gt 1658
_reflns_number_total 1658
_reflns_threshold_expression >2sigma(I)
_cod_data_source_file c0dt01487g.txt
_cod_data_source_block 5
_cod_depositor_comments
;
The following automatic conversions were performed:
'_exptl_absorpt_correction_type' value 'Numerical' changed to 'numerical'
according to '/home/saulius/struct/CIF-dictionaries/cif_core.dic'
dictionary named 'cif_core.dic' version 2.4.1 from 2010-06-29.

Automatic conversion script
Id: cif_fix_enum 1555 2011-01-17 13:19:09Z saulius 
;
_cod_original_sg_symbol_H-M 'P 42/n m c'
_cod_original_formula_sum 'C28 H61 N16 Ni6 O32.50 S4'
_cod_database_code 7015320

loop_
_symmetry_equiv_pos_as_xyz
'x, y, z'
'-y+1/2, x, z+1/2'
'-x+1/2, -y+1/2, z'
'y, -x+1/2, z+1/2'
'-x+1/2, y, z'
'y, x, z+1/2'
'x, -y+1/2, z'
'-y+1/2, -x+1/2, z+1/2'
'-x, -y, -z'
'y-1/2, -x, -z-1/2'
'x-1/2, y-1/2, -z'
'-y, x-1/2, -z-1/2'
'x-1/2, -y, -z'
'-y, -x, -z-1/2'
'-x, y-1/2, -z'
'y-1/2, x-1/2, -z-1/2'

loop_
_atom_site_label
_atom_site_type_symbol
_atom_site_fract_x
_atom_site_fract_y
_atom_site_fract_z
_atom_site_U_iso_or_equiv
_atom_site_adp_type
_atom_site_occupancy
_atom_site_symmetry_multiplicity
_atom_site_calc_flag
_atom_site_refinement_flags
_atom_site_disorder_assembly
_atom_site_disorder_group
Ni1 Ni 0.59885(2) 0.09885(2) 0.7500 0.01291(19) Uani 1 2 d S . .
Ni2 Ni 0.2500 0.2500 0.70549(6) 0.0196(2) Uani 1 4 d S . .
S1 S 0.7500 0.09722(6) 0.76906(8) 0.0167(2) Uani 1 2 d S . .
O1 O 0.47060(12) 0.10454(12) 0.79195(16) 0.0177(4) Uani 1 1 d . . .
O2 O 0.38864(13) 0.12309(15) 0.94330(18) 0.0250(5) Uani 1 1 d . . .
O3 O 0.2500 0.1561(3) 0.5890(3) 0.0397(9) Uani 1 2 d S . .
H5 H 0.2015 0.1529 0.5439 0.047 Uiso 1 1 d . . .
O4 O 0.38058(18) 0.2500 0.7008(3) 0.0233(6) Uani 1 2 d S . .
H6 H 0.4099 0.2982 0.7225 0.029 Uiso 1 1 d . . .
O5 O 0.2500 0.1537(2) 0.8206(3) 0.0329(8) Uani 1 2 d S . .
H7 H 0.2947 0.1495 0.8728 0.040 Uiso 1 1 d . . .
O6 O 0.5369(2) 0.2500 0.3115(3) 0.0411(9) Uani 1 2 d S . .
H8 H 0.5442 0.2500 0.2307 0.049 Uiso 1 2 d S . .
H9 H 0.4752 0.2500 0.3148 0.049 Uiso 1 2 d S . .
O7 O 0.7500 0.2500 0.2500 0.18(2) Uani 0.50 8 d SP . .
H10 H 0.7828 0.2500 0.1791 0.198 Uiso 0.25 2 d SP . .
N1 N 0.60441(14) 0.09261(14) 0.9177(2) 0.0148(5) Uani 1 1 d . . .
N2 N 0.67894(14) 0.08592(17) 0.97489(19) 0.0215(5) Uani 1 1 d . . .
H4 H 0.6803 0.0801 1.0482 0.026 Uiso 0.50 1 calc PR . .
C1 C 0.45879(17) 0.10994(16) 0.8982(2) 0.0180(5) Uani 1 1 d . . .
C2 C 0.53513(17) 0.10072(16) 0.9724(2) 0.0167(5) Uani 1 1 d . . .
C3 C 0.52793(19) 0.1061(2) 1.0971(2) 0.0243(6) Uani 1 1 d . . .
H1 H 0.5486 0.1613 1.1225 0.029 Uiso 1 1 calc R . .
H2 H 0.5619 0.0611 1.1314 0.029 Uiso 1 1 calc R . .
H3 H 0.4686 0.0994 1.1191 0.029 Uiso 1 1 calc R . .
C4 C 0.7500 0.0886(2) 0.9132(3) 0.0169(7) Uani 1 2 d S . .

loop_
_atom_site_aniso_label
_atom_site_aniso_U_11
_atom_site_aniso_U_22
_atom_site_aniso_U_33
_atom_site_aniso_U_23
_atom_site_aniso_U_13
_atom_site_aniso_U_12
Ni1 0.0133(2) 0.0133(2) 0.0122(3) -0.00005(11) 0.00005(11) 0.00040(15)
Ni2 0.0158(4) 0.0232(4) 0.0198(4) 0.000 0.000 0.000
S1 0.0126(5) 0.0226(5) 0.0149(4) 0.0009(3) 0.000 0.000
O1 0.0155(9) 0.0209(9) 0.0168(9) 0.0012(7) 0.0023(7) 0.0008(7)
O2 0.0164(9) 0.0364(12) 0.0222(10) -0.0012(9) 0.0016(8) 0.0048(8)
O3 0.0234(15) 0.058(2) 0.0381(19) -0.0256(18) 0.000 0.000
O4 0.0157(13) 0.0241(14) 0.0301(16) 0.000 -0.0019(11) 0.000
O5 0.0180(14) 0.047(2) 0.0339(17) 0.0177(15) 0.000 0.000
O6 0.046(2) 0.049(2) 0.0287(17) 0.000 -0.0058(15) 0.000
O7 0.053(10) 0.053(10) 0.44(8) 0.000 0.000 0.000
N1 0.0129(11) 0.0156(10) 0.0159(12) 0.0011(8) -0.0001(8) -0.0002(7)
N2 0.0145(12) 0.0335(13) 0.0166(11) 0.0025(10) -0.0019(9) -0.0007(9)
C1 0.0156(12) 0.0173(12) 0.0212(13) -0.0012(10) 0.0015(10) 0.0002(9)
C2 0.0173(13) 0.0175(12) 0.0152(12) 0.0006(9) 0.0015(10) -0.0002(9)
C3 0.0212(14) 0.0363(16) 0.0154(13) 0.0001(11) 0.0031(11) 0.0010(12)
C4 0.0167(18) 0.0189(17) 0.0150(17) -0.0003(14) 0.000 0.000

loop_
_atom_type_symbol
_atom_type_description
_atom_type_scat_dispersion_real
_atom_type_scat_dispersion_imag
_atom_type_scat_source
C C 0.0033 0.0016 'International Tables Vol C Tables 4.2.6.8 and 6.1.1.4'
H H 0.0000 0.0000 'International Tables Vol C Tables 4.2.6.8 and 6.1.1.4'
N N 0.0061 0.0033 'International Tables Vol C Tables 4.2.6.8 and 6.1.1.4'
Ni Ni 0.3393 1.1124 'International Tables Vol C Tables 4.2.6.8 and 6.1.1.4'
O O 0.0106 0.0060 'International Tables Vol C Tables 4.2.6.8 and 6.1.1.4'
S S 0.1246 0.1234 'International Tables Vol C Tables 4.2.6.8 and 6.1.1.4'

loop_
_geom_angle_atom_site_label_1
_geom_angle_atom_site_label_2
_geom_angle_atom_site_label_3
_geom_angle
_geom_angle_site_symmetry_1
_geom_angle_site_symmetry_3
_geom_angle_publ_flag
N1 Ni1 N1 179.58(13) . 16_657 ?
N1 Ni1 O1 100.92(8) . 16_657 ?
N1 Ni1 O1 78.80(8) 16_657 16_657 ?
N1 Ni1 O1 78.80(8) . . ?
N1 Ni1 O1 100.92(8) 16_657 . ?
O1 Ni1 O1 98.09(10) 16_657 . ?
N1 Ni1 S1 98.27(7) . 10_667 ?
N1 Ni1 S1 82.02(7) 16_657 10_667 ?
O1 Ni1 S1 160.61(6) 16_657 10_667 ?
O1 Ni1 S1 88.25(5) . 10_667 ?
N1 Ni1 S1 82.03(7) . . ?
N1 Ni1 S1 98.27(7) 16_657 . ?
O1 Ni1 S1 88.25(5) 16_657 . ?
O1 Ni1 S1 160.61(6) . . ?
S1 Ni1 S1 91.74(5) 10_667 . ?
O3 Ni2 O3 93.8(2) 3 . ?
O3 Ni2 O5 85.14(16) 3 3 ?
O3 Ni2 O5 178.95(16) . 3 ?
O3 Ni2 O5 178.95(16) 3 . ?
O3 Ni2 O5 85.14(16) . . ?
O5 Ni2 O5 95.9(2) 3 . ?
O3 Ni2 O4 88.95(6) 3 3 ?
O3 Ni2 O4 88.95(6) . 3 ?
O5 Ni2 O4 91.03(6) 3 3 ?
O5 Ni2 O4 91.03(6) . 3 ?
O3 Ni2 O4 88.95(6) 3 . ?
O3 Ni2 O4 88.95(6) . . ?
O5 Ni2 O4 91.03(6) 3 . ?
O5 Ni2 O4 91.03(6) . . ?
O4 Ni2 O4 176.92(17) 3 . ?
C4 S1 Ni1 95.47(2) . . ?
C4 S1 Ni1 95.47(2) . 12_657 ?
Ni1 S1 Ni1 169.06(5) . 12_657 ?
C1 O1 Ni1 112.36(17) . . ?
Ni2 O3 H5 115.5 . . ?
Ni2 O4 H6 119.4 . . ?
Ni2 O5 H7 119.6 . . ?
H8 O6 H9 99.1 . . ?
C2 N1 N2 119.4(2) . . ?
C2 N1 Ni1 117.76(19) . . ?
N2 N1 Ni1 122.71(17) . . ?
C4 N2 N1 116.4(2) . . ?
C4 N2 H4 121.8 . . ?
N1 N2 H4 121.8 . . ?
O2 C1 O1 124.4(3) . . ?
O2 C1 C2 118.3(2) . . ?
O1 C1 C2 117.3(2) . . ?
N1 C2 C3 125.3(3) . . ?
N1 C2 C1 113.3(2) . . ?
C3 C2 C1 121.3(2) . . ?
C2 C3 H1 109.5 . . ?
C2 C3 H2 109.5 . . ?
H1 C3 H2 109.5 . . ?
C2 C3 H3 109.5 . . ?
H1 C3 H3 109.5 . . ?
H2 C3 H3 109.5 . . ?
N2 C4 N2 113.4(3) . 5_655 ?
N2 C4 S1 123.27(17) . . ?
N2 C4 S1 123.27(17) 5_655 . ?

loop_
_geom_bond_atom_site_label_1
_geom_bond_atom_site_label_2
_geom_bond_distance
_geom_bond_site_symmetry_2
_geom_bond_publ_flag
Ni1 N1 2.005(3) . ?
Ni1 N1 2.005(3) 16_657 ?
Ni1 O1 2.0901(19) 16_657 ?
Ni1 O1 2.0902(19) . ?
Ni1 S1 2.4003(5) 10_667 ?
Ni1 S1 2.4003(6) . ?
Ni2 O3 2.034(3) 3 ?
Ni2 O3 2.034(3) . ?
Ni2 O5 2.051(3) 3 ?
Ni2 O5 2.051(3) . ?
Ni2 O4 2.065(3) 3 ?
Ni2 O4 2.065(3) . ?
S1 C4 1.725(4) . ?
S1 Ni1 2.4004(5) 12_657 ?
O1 C1 1.284(4) . ?
O2 C1 1.250(3) . ?
O3 H5 0.9386 . ?
O4 H6 0.9281 . ?
O5 H7 0.9439 . ?
O6 H8 0.9711 . ?
O6 H9 0.9761 . ?
O7 H10 0.9925 . ?
N1 C2 1.281(4) . ?
N1 N2 1.366(3) . ?
N2 C4 1.344(3) . ?
N2 H4 0.8800 . ?
C1 C2 1.504(4) . ?
C2 C3 1.494(4) . ?
C3 H1 0.9800 . ?
C3 H2 0.9800 . ?
C3 H3 0.9800 . ?
C4 N2 1.344(3) 5_655 ?
